data_7214404
loop_
_publ_author_name
'Li, Teng'
'Hong, Xu-Jia'
'Liu, Xiang'
'Chen, Rong'
'Zhan, Qing-Guang'
'Xu, Xuan'
'Cai, Yue-Peng'

_publ_section_title
;
 Construction of three pH-dependent luminescent metal--organic frameworks
 with 3-(4-carboxyphen-yl)-1,3-benzoimidazole
;
_journal_issue 19
_journal_name_full CrystEngComm
_journal_page_first 3883
_journal_paper_doi 10.1039/c4ce00125g
_journal_volume 16
_journal_year 2014
_chemical_formula_sum 'C42 H27 Er N6 O6'
_chemical_formula_weight 878.96
_chemical_name_systematic
; 
 ? 
;
_space_group_IT_number 14
_symmetry_cell_setting monoclinic
_symmetry_space_group_name_Hall '-P 2ybc'
_symmetry_space_group_name_H-M 'P 1 21/c 1'
_atom_sites_solution_hydrogens geom
_atom_sites_solution_primary direct
_atom_sites_solution_secondary difmap
_audit_creation_method SHELXL-97
_cell_angle_alpha 90.00
_cell_angle_beta 99.157(5)
_cell_angle_gamma 90.00
_cell_formula_units_Z 4
_cell_length_a 15.355(5)
_cell_length_b 6.908(2)
_cell_length_c 32.838(11)
_cell_measurement_reflns_used 1618
_cell_measurement_temperature 298(2)
_cell_measurement_theta_max 19.57
_cell_measurement_theta_min 2.51
_cell_volume 3438.8(19)
_computing_cell_refinement 'Bruker SAINT'
_computing_data_collection 'Bruker APEX2'
_computing_data_reduction 'Bruker SAINT'
_computing_molecular_graphics 'Bruker SHELXTL'
_computing_publication_material 'Bruker SHELXTL'
_computing_structure_refinement 'SHELXL-97 (Sheldrick, 2008)'
_computing_structure_solution 'SHELXS-97 (Sheldrick, 2008)'
_diffrn_ambient_temperature 298(2)
_diffrn_measured_fraction_theta_full 0.994
_diffrn_measured_fraction_theta_max 0.994
_diffrn_measurement_device_type 'Bruker APEX-II CCD'
_diffrn_measurement_method '\f and \w scans'
_diffrn_radiation_monochromator graphite
_diffrn_radiation_source 'fine-focus sealed tube'
_diffrn_radiation_type MoK\a
_diffrn_radiation_wavelength 0.71073
_diffrn_reflns_av_R_equivalents 0.0866
_diffrn_reflns_av_sigmaI/netI 0.1045
_diffrn_reflns_limit_h_max 15
_diffrn_reflns_limit_h_min -18
_diffrn_reflns_limit_k_max 6
_diffrn_reflns_limit_k_min -8
_diffrn_reflns_limit_l_max 38
_diffrn_reflns_limit_l_min -34
_diffrn_reflns_number 16227
_diffrn_reflns_theta_full 24.83
_diffrn_reflns_theta_max 24.83
_diffrn_reflns_theta_min 1.69
_exptl_absorpt_coefficient_mu 2.502
_exptl_absorpt_correction_T_max 0.683
_exptl_absorpt_correction_T_min 0.561
_exptl_absorpt_correction_type multi-scan
_exptl_absorpt_process_details 'SADABS (Sheldrick, 1996)'
_exptl_crystal_colour pink
_exptl_crystal_density_diffrn 1.698
_exptl_crystal_density_method 'not measured'
_exptl_crystal_description block
_exptl_crystal_F_000 1748
_exptl_crystal_size_max 0.22
_exptl_crystal_size_mid 0.16
_exptl_crystal_size_min 0.10
_refine_diff_density_max 1.691
_refine_diff_density_min -1.574
_refine_diff_density_rms 0.186
_refine_ls_extinction_method none
_refine_ls_goodness_of_fit_ref 1.053
_refine_ls_hydrogen_treatment mixed
_refine_ls_matrix_type full
_refine_ls_number_parameters 484
_refine_ls_number_reflns 5901
_refine_ls_number_restraints 3
_refine_ls_restrained_S_all 1.054
_refine_ls_R_factor_all 0.1102
_refine_ls_R_factor_gt 0.0660
_refine_ls_shift/su_max 0.003
_refine_ls_shift/su_mean 0.001
_refine_ls_structure_factor_coef Fsqd
_refine_ls_weighting_details 'calc w=1/[\s^2^(Fo^2^)+(0.0786P)^2^+9.2370P] where P=(Fo^2^+2Fc^2^)/3'
_refine_ls_weighting_scheme calc
_refine_ls_wR_factor_gt 0.1498
_refine_ls_wR_factor_ref 0.1704
_reflns_number_gt 3882
_reflns_number_total 5901
_reflns_threshold_expression >2sigma(I)
_cod_data_source_file c4ce00125g2.cif
_cod_data_source_block CCDC_979005(1)
_cod_depositor_comments
;
The following automatic conversions were performed:

'_symmetry_cell_setting' value 'Monoclinic' changed to 'monoclinic'
according to
/usr/data/users/saulius/crontab/automatic-downloads/rss-feeds/RSC/lib/dictionaries/cif_core.dic
dictionary named 'cif_core.dic' version 2.4.2 from 2011-04-26.

Automatic conversion script
Id: cif_fix_values 2281 2013-09-26 08:29:07Z andrius 
;
_cod_original_cell_volume 3439(2)
_cod_original_sg_symbol_H-M P2(1)/c
_cod_database_code 7214404

loop_
_symmetry_equiv_pos_as_xyz
'x, y, z'
'-x, y+1/2, -z+1/2'
'-x, -y, -z'
'x, -y-1/2, z-1/2'

loop_
_atom_site_label
_atom_site_type_symbol
_atom_site_fract_x
_atom_site_fract_y
_atom_site_fract_z
_atom_site_U_iso_or_equiv
_atom_site_adp_type
_atom_site_occupancy
_atom_site_symmetry_multiplicity
_atom_site_calc_flag
_atom_site_refinement_flags
Er1 Er 0.012199(16) -0.12358(3) 0.238567(7) 0.02643(6) Uani 1 1 d .
O1 O -0.0749(2) 0.1518(5) 0.21143(11) 0.0309(11) Uani 1 1 d .
O2 O -0.1227(2) -0.1240(5) 0.18550(11) 0.0363(11) Uani 1 1 d .
O3 O 0.0928(2) 0.1838(5) 0.23571(11) 0.0308(11) Uani 1 1 d .
O4 O 0.1703(2) -0.0786(5) 0.24990(13) 0.0391(12) Uani 1 1 d .
O5 O 0.0578(2) -0.1830(4) 0.17387(12) 0.0342(11) Uani 1 1 d .
O6 O 0.0127(2) -0.4403(5) 0.20500(11) 0.0303(11) Uani 1 1 d .
N1 N -0.4225(4) 0.4369(8) 0.0913(2) 0.068(2) Uani 1 1 d D
N2 N -0.4957(6) 0.7158(12) 0.0793(4) 0.288(8) Uani 1 1 d D
N3 N 0.5336(4) 0.8294(7) 0.3154(2) 0.074(2) Uani 1 1 d .
N4 N 0.4724(3) 0.5602(7) 0.29510(17) 0.0459(17) Uani 1 1 d .
N5 N 0.1332(4) -1.0950(7) 0.01102(17) 0.0632(19) Uani 1 1 d .
N6 N 0.1078(3) -0.8300(6) 0.04020(14) 0.0428(15) Uani 1 1 d .
C1 C -0.1317(4) 0.0524(8) 0.18636(16) 0.0313(16) Uani 1 1 d .
C2 C -0.2055(4) 0.1522(8) 0.15986(17) 0.0360(17) Uani 1 1 d .
C3 C -0.2805(4) 0.0451(9) 0.14339(19) 0.0422(19) Uani 1 1 d .
H3 H -0.2826 -0.0876 0.1478 0.051 Uiso 1 1 calc R
C4 C -0.3521(4) 0.1403(9) 0.1202(2) 0.054(2) Uani 1 1 d .
H4 H -0.4024 0.0707 0.1096 0.065 Uiso 1 1 calc R
C5 C -0.3486(4) 0.3345(9) 0.1132(2) 0.048(2) Uani 1 1 d .
C6 C -0.2742(4) 0.4453(9) 0.1303(2) 0.050(2) Uani 1 1 d .
H6 H -0.2730 0.5785 0.1262 0.059 Uiso 1 1 calc R
C7 C -0.2043(4) 0.3523(8) 0.15290(18) 0.0392(17) Uani 1 1 d .
H7 H -0.1546 0.4233 0.1639 0.047 Uiso 1 1 calc R
C8 C -0.4276(5) 0.6191(10) 0.0956(3) 0.107(4) Uani 1 1 d D
H8 H -0.3805 0.6845 0.1110 0.128 Uiso 1 1 calc R
C11 C -0.5312(3) 0.2218(8) 0.04683(17) 0.216(8) Uani 1 1 d G
H11 H -0.5049 0.1010 0.0519 0.259 Uiso 1 1 calc R
C10 C -0.4916(4) 0.3852(9) 0.0664(2) 0.097(4) Uani 1 1 d G
C9 C -0.5308(5) 0.5656(8) 0.0587(2) 0.171(4) Uani 1 1 d GD
C14 C -0.6096(5) 0.5827(10) 0.0316(3) 0.315(10) Uani 1 1 d G
H14 H -0.6359 0.7034 0.0265 0.377 Uiso 1 1 calc R
C13 C -0.6492(5) 0.4193(12) 0.0120(3) 0.203(6) Uani 1 1 d G
H13 H -0.7020 0.4307 -0.0062 0.243 Uiso 1 1 calc R
C12 C -0.6100(4) 0.2388(10) 0.0196(2) 0.79(3) Uani 1 1 d G
H12 H -0.6365 0.1295 0.0066 0.954 Uiso 1 1 calc R
C15 C 0.1686(3) 0.0992(7) 0.24638(16) 0.0271(14) Uani 1 1 d .
C16 C 0.2504(4) 0.2149(8) 0.25458(18) 0.0366(17) Uani 1 1 d .
C17 C 0.2509(4) 0.4101(7) 0.24479(18) 0.0372(17) Uani 1 1 d .
H17 H 0.2009 0.4659 0.2296 0.045 Uiso 1 1 calc R
C18 C 0.3256(3) 0.5242(8) 0.25739(18) 0.0346(17) Uani 1 1 d .
H18 H 0.3257 0.6555 0.2512 0.041 Uiso 1 1 calc R
C19 C 0.3991(4) 0.4362(8) 0.2793(2) 0.0420(19) Uani 1 1 d .
C20 C 0.4016(4) 0.2443(9) 0.2893(2) 0.052(2) Uani 1 1 d .
H20 H 0.4519 0.1899 0.3045 0.062 Uiso 1 1 calc R
C21 C 0.3253(4) 0.1285(9) 0.2759(2) 0.050(2) Uani 1 1 d .
H21 H 0.3260 -0.0036 0.2814 0.060 Uiso 1 1 calc R
C22 C 0.4623(4) 0.7524(7) 0.2979(2) 0.043(2) Uani 1 1 d .
H22 H 0.4106 0.8196 0.2883 0.052 Uiso 1 1 calc R
C23 C 0.5942(4) 0.6917(8) 0.3276(2) 0.047(2) Uani 1 1 d .
C24 C 0.6805(5) 0.7076(11) 0.3465(3) 0.075(3) Uani 1 1 d .
H24 H 0.7055 0.8273 0.3543 0.090 Uiso 1 1 calc R
C25 C 0.7277(6) 0.5419(13) 0.3532(3) 0.108(4) Uani 1 1 d .
H25 H 0.7848 0.5467 0.3678 0.130 Uiso 1 1 calc R
C26 C 0.6904(5) 0.3534(11) 0.3379(3) 0.111(4) Uani 1 1 d .
H26 H 0.7263 0.2442 0.3406 0.133 Uiso 1 1 calc R
C27 C 0.6054(4) 0.3361(9) 0.3199(3) 0.073(3) Uani 1 1 d .
H27 H 0.5803 0.2170 0.3118 0.088 Uiso 1 1 calc R
C28 C 0.5560(4) 0.5148(9) 0.3142(2) 0.047(2) Uani 1 1 d .
C29 C 0.0444(3) -0.3615(8) 0.17431(15) 0.0296(15) Uani 1 1 d .
C30 C 0.0649(3) -0.4853(7) 0.13944(16) 0.0256(15) Uani 1 1 d .
C31 C 0.1034(4) -0.4112(8) 0.10922(16) 0.0354(17) Uani 1 1 d .
H31 H 0.1188 -0.2808 0.1104 0.042 Uiso 1 1 calc R
C32 C 0.1213(4) -0.5203(8) 0.07642(17) 0.0341(17) Uani 1 1 d .
H32 H 0.1519 -0.4691 0.0566 0.041 Uiso 1 1 calc R
C33 C 0.0912(4) -0.7117(8) 0.07426(17) 0.0354(17) Uani 1 1 d .
C34 C 0.0517(4) -0.7884(8) 0.10478(17) 0.0379(18) Uani 1 1 d .
H34 H 0.0325 -0.9162 0.1027 0.046 Uiso 1 1 calc R
C35 C 0.0395(4) -0.6817(8) 0.13861(18) 0.0353(17) Uani 1 1 d .
H35 H 0.0155 -0.7367 0.1602 0.042 Uiso 1 1 calc R
C36 C 0.1192(4) -1.0222(7) 0.04487(17) 0.0351(17) Uani 1 1 d .
H36 H 0.1171 -1.0909 0.0691 0.042 Uiso 1 1 calc R
C37 C 0.1319(5) -0.9562(9) -0.01801(19) 0.048(2) Uani 1 1 d .
C38 C 0.1433(5) -0.9694(10) -0.0585(2) 0.058(2) Uani 1 1 d .
H38 H 0.1564 -1.0859 -0.0704 0.070 Uiso 1 1 calc R
C39 C 0.1339(4) -0.7978(11) -0.08046(19) 0.061(2) Uani 1 1 d .
H39 H 0.1394 -0.8009 -0.1083 0.073 Uiso 1 1 calc R
C40 C 0.1165(4) -0.6176(10) -0.06284(19) 0.055(2) Uani 1 1 d .
H40 H 0.1135 -0.5062 -0.0789 0.065 Uiso 1 1 calc R
C41 C 0.1041(4) -0.6046(9) -0.02245(17) 0.0437(18) Uani 1 1 d .
H41 H 0.0895 -0.4889 -0.0107 0.052 Uiso 1 1 calc R
C42 C 0.1153(4) -0.7830(9) 0.00044(18) 0.0423(19) Uani 1 1 d .

loop_
_atom_site_aniso_label
_atom_site_aniso_U_11
_atom_site_aniso_U_22
_atom_site_aniso_U_33
_atom_site_aniso_U_23
_atom_site_aniso_U_13
_atom_site_aniso_U_12
Er1 0.03166(12) 0.01678(10) 0.03043(11) -0.00026(12) 0.00365(9) -0.00012(12)
O1 0.0324(19) 0.0131(17) 0.044(2) 0.0047(16) -0.0055(17) 0.0032(16)
O2 0.038(2) 0.0214(18) 0.044(2) -0.0011(18) -0.0095(18) 0.0003(19)
O3 0.0288(19) 0.0232(19) 0.040(2) 0.0038(16) 0.0054(17) -0.0010(16)
O4 0.031(2) 0.0136(18) 0.070(3) 0.0065(18) 0.000(2) 0.0020(16)
O5 0.054(2) 0.0068(16) 0.046(2) -0.0053(14) 0.0197(19) -0.0044(16)
O6 0.041(2) 0.0242(18) 0.0276(19) -0.0063(15) 0.0112(17) -0.0002(16)
N1 0.038(3) 0.073(4) 0.082(4) 0.014(3) -0.022(3) 0.015(3)
N2 0.308(13) 0.187(10) 0.394(19) -0.096(12) 0.135(14) -0.157(9)
N3 0.069(4) 0.025(3) 0.123(6) -0.012(3) 0.001(4) -0.019(3)
N4 0.025(2) 0.033(3) 0.079(4) -0.008(3) 0.005(3) -0.018(2)
N5 0.106(4) 0.032(3) 0.056(3) -0.007(3) 0.029(3) -0.005(3)
N6 0.067(3) 0.032(3) 0.031(3) -0.010(2) 0.012(2) 0.004(2)
C1 0.039(3) 0.029(3) 0.025(3) 0.007(2) 0.003(3) 0.000(3)
C2 0.040(3) 0.033(3) 0.033(3) 0.001(3) 0.002(3) -0.002(3)
C3 0.040(3) 0.031(3) 0.050(4) 0.004(3) -0.010(3) -0.005(3)
C4 0.044(4) 0.049(4) 0.064(4) -0.001(4) -0.011(3) -0.008(3)
C5 0.042(3) 0.042(4) 0.059(4) 0.019(3) 0.002(3) 0.016(3)
C6 0.045(4) 0.039(3) 0.061(4) 0.013(3) -0.003(3) 0.004(3)
C7 0.038(3) 0.033(3) 0.043(3) 0.003(3) -0.003(3) 0.000(3)
C8 0.059(5) 0.079(6) 0.163(8) 0.033(6) -0.044(5) 0.031(5)
C11 0.278(17) 0.117(10) 0.264(18) 0.067(11) 0.077(15) 0.070(11)
C10 0.064(5) 0.145(9) 0.076(6) 0.026(6) -0.009(5) 0.010(6)
C9 0.078(5) 0.282(9) 0.146(7) 0.131(6) -0.003(5) 0.117(6)
C14 0.381(17) 0.33(2) 0.282(17) -0.055(16) 0.217(13) -0.189(16)
C13 0.073(7) 0.295(14) 0.220(11) 0.162(10) -0.039(8) 0.006(9)
C12 0.122(7) 2.00(9) 0.202(11) 0.27(3) -0.161(7) -0.33(2)
C15 0.021(2) 0.019(3) 0.040(3) 0.005(2) 0.000(2) 0.007(2)
C16 0.035(3) 0.036(3) 0.039(3) 0.003(3) 0.007(3) 0.000(3)
C17 0.039(3) 0.023(3) 0.048(3) 0.006(3) 0.001(3) 0.006(3)
C18 0.028(3) 0.027(3) 0.050(4) 0.009(3) 0.010(3) 0.000(2)
C19 0.038(3) 0.031(3) 0.057(4) -0.005(3) 0.008(3) -0.001(3)
C20 0.032(3) 0.031(3) 0.090(5) 0.004(3) 0.001(4) 0.000(3)
C21 0.032(3) 0.037(3) 0.078(4) 0.008(3) 0.001(3) -0.012(3)
C22 0.036(3) -0.004(2) 0.089(5) -0.002(3) -0.014(3) 0.003(2)
C23 0.043(4) 0.013(3) 0.081(5) 0.003(3) -0.004(4) -0.003(3)
C24 0.047(4) 0.055(4) 0.112(6) -0.006(4) -0.025(4) -0.024(4)
C25 0.071(5) 0.080(6) 0.149(8) 0.014(6) -0.058(6) -0.019(5)
C26 0.059(5) 0.046(5) 0.205(10) 0.002(6) -0.049(6) 0.021(4)
C27 0.039(4) 0.028(4) 0.141(7) -0.009(4) -0.027(4) 0.005(3)
C28 0.030(3) 0.044(4) 0.065(4) 0.001(3) 0.002(3) -0.005(3)
C29 0.035(3) 0.034(3) 0.022(2) 0.001(2) 0.010(2) 0.002(3)
C30 0.039(3) 0.011(2) 0.027(3) -0.006(2) 0.008(2) 0.000(2)
C31 0.051(3) 0.026(3) 0.030(3) -0.002(2) 0.008(3) -0.008(3)
C32 0.045(3) 0.036(3) 0.023(3) -0.003(2) 0.011(3) -0.003(3)
C33 0.048(3) 0.020(3) 0.036(3) -0.014(2) -0.001(3) 0.004(3)
C34 0.055(4) 0.026(3) 0.033(3) 0.003(2) 0.008(3) 0.001(3)
C35 0.038(3) 0.030(3) 0.035(3) 0.003(2) -0.002(3) 0.003(3)
C36 0.067(4) 0.019(3) 0.024(3) 0.002(2) 0.022(3) 0.000(3)
C37 0.072(4) 0.033(3) 0.040(4) -0.008(3) 0.017(3) -0.003(3)
C38 0.075(5) 0.048(4) 0.052(4) -0.017(3) 0.010(4) -0.009(4)
C39 0.064(4) 0.094(5) 0.028(3) -0.029(3) 0.015(3) -0.016(4)
C40 0.056(4) 0.068(4) 0.040(4) 0.006(4) 0.007(3) 0.014(4)
C41 0.055(4) 0.043(4) 0.034(3) -0.003(3) 0.011(3) -0.001(3)
C42 0.048(4) 0.044(3) 0.035(3) -0.013(3) 0.004(3) -0.004(3)

loop_
_atom_type_symbol
_atom_type_description
_atom_type_scat_dispersion_real
_atom_type_scat_dispersion_imag
_atom_type_scat_source
C C 0.0033 0.0016 'International Tables Vol C Tables 4.2.6.8 and 6.1.1.4'
H H 0.0000 0.0000 'International Tables Vol C Tables 4.2.6.8 and 6.1.1.4'
N N 0.0061 0.0033 'International Tables Vol C Tables 4.2.6.8 and 6.1.1.4'
O O 0.0106 0.0060 'International Tables Vol C Tables 4.2.6.8 and 6.1.1.4'
Er Er -0.2586 4.9576 'International Tables Vol C Tables 4.2.6.8 and 6.1.1.4'

loop_
_geom_angle_atom_site_label_1
_geom_angle_atom_site_label_2
_geom_angle_atom_site_label_3
_geom_angle
_geom_angle_site_symmetry_1
_geom_angle_site_symmetry_3
O6 Er1 O3 79.20(12) 2 2_545
O6 Er1 O1 84.48(12) 2 2_545
O3 Er1 O1 66.63(12) 2_545 2_545
O6 Er1 O5 156.30(12) 2 .
O3 Er1 O5 122.73(12) 2_545 .
O1 Er1 O5 111.35(12) 2_545 .
O6 Er1 O1 73.34(12) 2 .
O3 Er1 O1 101.97(12) 2_545 .
O1 Er1 O1 156.86(5) 2_545 .
O5 Er1 O1 91.78(12) . .
O6 Er1 O4 95.48(13) 2 .
O3 Er1 O4 138.39(12) 2_545 .
O1 Er1 O4 71.79(12) 2_545 .
O5 Er1 O4 74.22(14) . .
O1 Er1 O4 116.08(12) . .
O6 Er1 O6 149.00(11) 2 .
O3 Er1 O6 72.98(12) 2_545 .
O1 Er1 O6 72.22(12) 2_545 .
O5 Er1 O6 54.64(11) . .
O1 Er1 O6 125.38(11) . .
O4 Er1 O6 96.28(12) . .
O6 Er1 O3 73.06(13) 2 .
O3 Er1 O3 151.46(10) 2_545 .
O1 Er1 O3 116.25(11) 2_545 .
O5 Er1 O3 83.89(12) . .
O1 Er1 O3 63.85(11) . .
O4 Er1 O3 52.95(11) . .
O6 Er1 O3 135.57(12) . .
O6 Er1 O2 109.58(12) 2 .
O3 Er1 O2 73.04(12) 2_545 .
O1 Er1 O2 133.78(12) 2_545 .
O5 Er1 O2 72.81(13) . .
O1 Er1 O2 52.48(11) . .
O4 Er1 O2 144.36(14) . .
O6 Er1 O2 75.25(11) . .
O3 Er1 O2 109.97(11) . .
O6 Er1 Er1 43.03(8) 2 2
O3 Er1 Er1 111.82(9) 2_545 2
O1 Er1 Er1 122.49(8) 2_545 2
O5 Er1 Er1 114.28(8) . 2
O1 Er1 Er1 40.86(8) . 2
O4 Er1 Er1 88.83(8) . 2
O6 Er1 Er1 165.29(8) . 2
O3 Er1 Er1 40.95(9) . 2
O2 Er1 Er1 92.58(8) . 2
O6 Er1 Er1 108.87(9) 2 2_545
O3 Er1 Er1 43.51(8) 2_545 2_545
O1 Er1 Er1 42.19(8) 2_545 2_545
O5 Er1 Er1 94.40(8) . 2_545
O1 Er1 Er1 140.40(8) . 2_545
O4 Er1 Er1 103.22(8) . 2_545
O6 Er1 Er1 40.36(9) . 2_545
O3 Er1 Er1 155.73(8) . 2_545
O2 Er1 Er1 92.44(8) . 2_545
Er1 Er1 Er1 151.08(2) 2 2_545
C1 O1 Er1 162.3(4) . 2
C1 O1 Er1 95.4(3) . .
Er1 O1 Er1 96.95(12) 2 .
C1 O2 Er1 93.8(3) . .
C15 O3 Er1 142.6(3) . 2
C15 O3 Er1 92.0(3) . .
Er1 O3 Er1 95.55(13) 2 .
C15 O4 Er1 96.2(3) . .
C29 O5 Er1 95.0(3) . .
C29 O6 Er1 166.0(3) . 2_545
C29 O6 Er1 90.2(3) . .
Er1 O6 Er1 96.61(13) 2_545 .
C8 N1 C10 106.7(6) . .
C8 N1 C5 119.5(6) . .
C10 N1 C5 133.8(6) . .
C8 N2 C9 92.5(7) . .
C22 N3 C23 110.1(5) . .
C22 N4 C28 107.8(5) . .
C22 N4 C19 121.3(5) . .
C28 N4 C19 130.3(5) . .
C36 N5 C37 110.6(5) . .
C36 N6 C42 108.3(5) . .
C36 N6 C33 120.5(5) . .
C42 N6 C33 131.2(5) . .
O2 C1 O1 118.3(5) . .
O2 C1 C2 121.7(5) . .
O1 C1 C2 120.0(5) . .
C7 C2 C3 119.2(5) . .
C7 C2 C1 121.6(5) . .
C3 C2 C1 119.0(5) . .
C4 C3 C2 119.2(6) . .
C4 C3 H3 120.4 . .
C2 C3 H3 120.4 . .
C5 C4 C3 120.4(6) . .
C5 C4 H4 119.8 . .
C3 C4 H4 119.8 . .
C4 C5 C6 121.0(6) . .
C4 C5 N1 121.5(6) . .
C6 C5 N1 117.2(5) . .
C7 C6 C5 118.5(6) . .
C7 C6 H6 120.8 . .
C5 C6 H6 120.8 . .
C6 C7 C2 121.5(5) . .
C6 C7 H7 119.2 . .
C2 C7 H7 119.2 . .
N1 C8 N2 122.0(7) . .
N1 C8 H8 119.0 . .
N2 C8 H8 119.0 . .
C10 C11 C12 120.0 . .
C10 C11 H11 120.0 . .
C12 C11 H11 120.0 . .
N1 C10 C9 99.0(4) . .
N1 C10 C11 141.0(5) . .
C9 C10 C11 120.0 . .
N2 C9 C10 119.2(6) . .
N2 C9 C14 120.7(6) . .
C10 C9 C14 120.0 . .
C9 C14 C13 120.0 . .
C9 C14 H14 120.0 . .
C13 C14 H14 120.0 . .
C12 C13 C14 120.0 . .
C12 C13 H13 120.0 . .
C14 C13 H13 120.0 . .
C13 C12 C11 120.0 . .
C13 C12 H12 120.0 . .
C11 C12 H12 120.0 . .
O4 C15 O3 118.6(4) . .
O4 C15 C16 121.1(4) . .
O3 C15 C16 120.3(4) . .
C21 C16 C17 120.2(5) . .
C21 C16 C15 118.2(5) . .
C17 C16 C15 121.3(5) . .
C16 C17 C18 120.9(5) . .
C16 C17 H17 119.5 . .
C18 C17 H17 119.5 . .
C19 C18 C17 118.0(5) . .
C19 C18 H18 121.0 . .
C17 C18 H18 121.0 . .
C20 C19 C18 122.9(5) . .
C20 C19 N4 120.0(5) . .
C18 C19 N4 116.9(5) . .
C19 C20 C21 118.7(6) . .
C19 C20 H20 120.7 . .
C21 C20 H20 120.7 . .
C16 C21 C20 119.3(6) . .
C16 C21 H21 120.4 . .
C20 C21 H21 120.4 . .
N3 C22 N4 110.2(5) . .
N3 C22 H22 124.9 . .
N4 C22 H22 124.9 . .
N3 C23 C24 130.4(6) . .
N3 C23 C28 106.8(5) . .
C24 C23 C28 122.6(6) . .
C25 C24 C23 117.3(7) . .
C25 C24 H24 121.4 . .
C23 C24 H24 121.4 . .
C24 C25 C26 121.4(7) . .
C24 C25 H25 119.3 . .
C26 C25 H25 119.3 . .
C27 C26 C25 121.5(7) . .
C27 C26 H26 119.2 . .
C25 C26 H26 119.2 . .
C26 C27 C28 115.7(6) . .
C26 C27 H27 122.2 . .
C28 C27 H27 122.2 . .
N4 C28 C23 105.0(5) . .
N4 C28 C27 133.5(6) . .
C23 C28 C27 121.4(5) . .
O5 C29 O6 120.1(5) . .
O5 C29 C30 119.9(5) . .
O6 C29 C30 120.0(5) . .
C31 C30 C35 120.5(5) . .
C31 C30 C29 121.3(5) . .
C35 C30 C29 118.2(5) . .
C30 C31 C32 122.5(5) . .
C30 C31 H31 118.7 . .
C32 C31 H31 118.7 . .
C31 C32 C33 116.9(5) . .
C31 C32 H32 121.6 . .
C33 C32 H32 121.6 . .
C34 C33 C32 120.9(5) . .
C34 C33 N6 120.4(5) . .
C32 C33 N6 118.5(5) . .
C33 C34 C35 121.5(5) . .
C33 C34 H34 119.3 . .
C35 C34 H34 119.3 . .
C34 C35 C30 117.4(5) . .
C34 C35 H35 121.3 . .
C30 C35 H35 121.3 . .
N5 C36 N6 109.2(5) . .
N5 C36 H36 125.4 . .
N6 C36 H36 125.4 . .
N5 C37 C38 130.4(6) . .
N5 C37 C42 106.8(6) . .
C38 C37 C42 122.9(6) . .
C37 C38 C39 115.5(6) . .
C37 C38 H38 122.3 . .
C39 C38 H38 122.3 . .
C38 C39 C40 123.4(6) . .
C38 C39 H39 118.3 . .
C40 C39 H39 118.3 . .
C41 C40 C39 121.1(6) . .
C41 C40 H40 119.4 . .
C39 C40 H40 119.4 . .
C40 C41 C42 115.2(6) . .
C40 C41 H41 122.4 . .
C42 C41 H41 122.4 . .
N6 C42 C37 105.2(5) . .
N6 C42 C41 132.9(6) . .
C37 C42 C41 121.8(6) . .

loop_
_geom_bond_atom_site_label_1
_geom_bond_atom_site_label_2
_geom_bond_distance
_geom_bond_site_symmetry_2
Er1 O6 2.325(4) 2
Er1 O3 2.349(4) 2_545
Er1 O1 2.351(3) 2_545
Er1 O5 2.376(4) .
Er1 O1 2.413(3) .
Er1 O4 2.417(4) .
Er1 O6 2.451(3) .
Er1 O3 2.467(3) .
Er1 O2 2.486(3) .
Er1 Er1 3.5672(11) 2
Er1 Er1 3.5672(11) 2_545
O1 C1 1.296(6) .
O1 Er1 2.351(3) 2
O2 C1 1.227(6) .
O3 C15 1.300(6) .
O3 Er1 2.349(4) 2
O4 C15 1.233(6) .
O5 C29 1.251(6) .
O6 C29 1.306(6) .
O6 Er1 2.325(4) 2_545
N1 C8 1.270(8) .
N1 C10 1.283(7) .
N1 C5 1.429(8) .
N2 C8 1.284(10) .
N2 C9 1.307(10) .
N3 C22 1.269(8) .
N3 C23 1.346(8) .
N4 C22 1.342(7) .
N4 C28 1.371(7) .
N4 C19 1.444(7) .
N5 C36 1.269(8) .
N5 C37 1.350(8) .
N6 C36 1.345(7) .
N6 C42 1.368(8) .
N6 C33 1.440(7) .
C1 C2 1.485(7) .
C2 C7 1.402(8) .
C2 C3 1.403(8) .
C3 C4 1.397(8) .
C3 H3 0.9300 .
C4 C5 1.364(9) .
C4 H4 0.9300 .
C5 C6 1.415(9) .
C6 C7 1.365(8) .
C6 H6 0.9300 .
C7 H7 0.9300 .
C8 H8 0.9300 .
C11 C10 1.3900 .
C11 C12 1.3900 .
C11 H11 0.9300 .
C10 C9 1.3900 .
C9 C14 1.3900 .
C14 C13 1.3900 .
C14 H14 0.9300 .
C13 C12 1.3900 .
C13 H13 0.9300 .
C12 H12 0.9300 .
C15 C16 1.478(7) .
C16 C21 1.383(8) .
C16 C17 1.386(8) .
C17 C18 1.399(7) .
C17 H17 0.9300 .
C18 C19 1.380(8) .
C18 H18 0.9300 .
C19 C20 1.365(9) .
C20 C21 1.428(8) .
C20 H20 0.9300 .
C21 H21 0.9300 .
C22 H22 0.9300 .
C23 C24 1.376(9) .
C23 C28 1.396(8) .
C24 C25 1.354(11) .
C24 H24 0.9300 .
C25 C26 1.479(12) .
C25 H25 0.9300 .
C26 C27 1.349(10) .
C26 H26 0.9300 .
C27 C28 1.445(9) .
C27 H27 0.9300 .
C29 C30 1.502(7) .
C30 C31 1.336(8) .
C30 C35 1.410(7) .
C31 C32 1.377(8) .
C31 H31 0.9300 .
C32 C33 1.399(8) .
C32 H32 0.9300 .
C33 C34 1.359(8) .
C34 C35 1.370(8) .
C34 H34 0.9300 .
C35 H35 0.9300 .
C36 H36 0.9300 .
C37 C38 1.370(10) .
C37 C42 1.384(9) .
C38 C39 1.384(10) .
C38 H38 0.9300 .
C39 C40 1.416(10) .
C39 H39 0.9300 .
C40 C41 1.373(9) .
C40 H40 0.9300 .
C41 C42 1.439(8) .
C41 H41 0.9300 .

loop_
_geom_torsion_atom_site_label_1
_geom_torsion_atom_site_label_2
_geom_torsion_atom_site_label_3
_geom_torsion_atom_site_label_4
_geom_torsion
_geom_torsion_site_symmetry_1
_geom_torsion_site_symmetry_4
O6 Er1 O1 C1 -132.4(3) 2 .
O3 Er1 O1 C1 -57.6(3) 2_545 .
O1 Er1 O1 C1 -115.2(4) 2_545 .
O5 Er1 O1 C1 66.4(3) . .
O4 Er1 O1 C1 139.7(3) . .
O6 Er1 O1 C1 19.9(4) . .
O3 Er1 O1 C1 148.7(4) . .
O2 Er1 O1 C1 -0.2(3) . .
Er1 Er1 O1 C1 -167.2(4) 2 .
Er1 Er1 O1 C1 -32.7(4) 2_545 .
O6 Er1 O1 Er1 34.88(12) 2 2
O3 Er1 O1 Er1 109.61(13) 2_545 2
O1 Er1 O1 Er1 52.0(3) 2_545 2
O5 Er1 O1 Er1 -126.37(13) . 2
O4 Er1 O1 Er1 -53.09(18) . 2
O6 Er1 O1 Er1 -172.89(11) . 2
O3 Er1 O1 Er1 -44.06(12) . 2
O2 Er1 O1 Er1 167.0(2) . 2
Er1 Er1 O1 Er1 134.55(8) 2_545 2
O6 Er1 O2 C1 49.2(4) 2 .
O3 Er1 O2 C1 120.7(4) 2_545 .
O1 Er1 O2 C1 150.7(3) 2_545 .
O5 Er1 O2 C1 -105.9(4) . .
O1 Er1 O2 C1 0.2(3) . .
O4 Er1 O2 C1 -82.9(4) . .
O6 Er1 O2 C1 -162.9(4) . .
O3 Er1 O2 C1 -29.3(4) . .
Er1 Er1 O2 C1 8.7(3) 2 .
Er1 Er1 O2 C1 160.2(3) 2_545 .
O6 Er1 O3 C15 107.9(3) 2 .
O3 Er1 O3 C15 122.0(3) 2_545 .
O1 Er1 O3 C15 33.1(3) 2_545 .
O5 Er1 O3 C15 -77.7(3) . .
O1 Er1 O3 C15 -172.7(3) . .
O4 Er1 O3 C15 -2.9(3) . .
O6 Er1 O3 C15 -57.8(3) . .
O2 Er1 O3 C15 -146.9(3) . .
Er1 Er1 O3 C15 143.3(3) 2 .
Er1 Er1 O3 C15 9.4(4) 2_545 .
O6 Er1 O3 Er1 -35.41(12) 2 2
O3 Er1 O3 Er1 -21.27(13) 2_545 2
O1 Er1 O3 Er1 -110.20(13) 2_545 2
O5 Er1 O3 Er1 138.97(13) . 2
O1 Er1 O3 Er1 43.96(12) . 2
O4 Er1 O3 Er1 -146.2(2) . 2
O6 Er1 O3 Er1 158.84(12) . 2
O2 Er1 O3 Er1 69.78(15) . 2
Er1 Er1 O3 Er1 -133.87(15) 2_545 2
O6 Er1 O4 C15 -60.9(3) 2 .
O3 Er1 O4 C15 -140.8(3) 2_545 .
O1 Er1 O4 C15 -143.2(4) 2_545 .
O5 Er1 O4 C15 97.4(3) . .
O1 Er1 O4 C15 13.2(4) . .
O6 Er1 O4 C15 147.9(3) . .
O3 Er1 O4 C15 3.1(3) . .
O2 Er1 O4 C15 74.5(4) . .
Er1 Er1 O4 C15 -18.3(3) 2 .
Er1 Er1 O4 C15 -171.8(3) 2_545 .
O6 Er1 O5 C29 175.6(3) 2 .
O3 Er1 O5 C29 -28.9(3) 2_545 .
O1 Er1 O5 C29 46.3(3) 2_545 .
O1 Er1 O5 C29 -134.4(3) . .
O4 Er1 O5 C29 109.0(3) . .
O6 Er1 O5 C29 -0.9(3) . .
O3 Er1 O5 C29 162.2(3) . .
O2 Er1 O5 C29 -84.7(3) . .
Er1 Er1 O5 C29 -169.7(3) 2 .
Er1 Er1 O5 C29 6.5(3) 2_545 .
O6 Er1 O6 C29 -176.4(3) 2 .
O3 Er1 O6 C29 156.4(3) 2_545 .
O1 Er1 O6 C29 -133.3(3) 2_545 .
O5 Er1 O6 C29 0.8(3) . .
O1 Er1 O6 C29 63.6(3) . .
O4 Er1 O6 C29 -64.7(3) . .
O3 Er1 O6 C29 -23.6(3) . .
O2 Er1 O6 C29 80.0(3) . .
Er1 Er1 O6 C29 45.0(5) 2 .
Er1 Er1 O6 C29 -167.8(3) 2_545 .
O6 Er1 O6 Er1 -8.64(8) 2 2_545
O3 Er1 O6 Er1 -35.79(12) 2_545 2_545
O1 Er1 O6 Er1 34.49(12) 2_545 2_545
O5 Er1 O6 Er1 168.63(18) . 2_545
O1 Er1 O6 Er1 -128.58(13) . 2_545
O4 Er1 O6 Er1 103.05(14) . 2_545
O3 Er1 O6 Er1 144.15(13) . 2_545
O2 Er1 O6 Er1 -112.21(14) . 2_545
Er1 Er1 O6 Er1 -147.2(3) 2 2_545
Er1 O2 C1 O1 -0.4(5) . .
Er1 O2 C1 C2 -179.9(5) . .
Er1 O1 C1 O2 -133.5(9) 2 .
Er1 O1 C1 O2 0.4(6) . .
Er1 O1 C1 C2 46.0(14) 2 .
Er1 O1 C1 C2 179.9(5) . .
O2 C1 C2 C7 -163.8(6) . .
O1 C1 C2 C7 16.7(9) . .
O2 C1 C2 C3 20.0(9) . .
O1 C1 C2 C3 -159.5(6) . .
C7 C2 C3 C4 0.3(9) . .
C1 C2 C3 C4 176.7(6) . .
C2 C3 C4 C5 0.9(10) . .
C3 C4 C5 C6 -2.3(11) . .
C3 C4 C5 N1 -177.0(6) . .
C8 N1 C5 C4 159.3(8) . .
C10 N1 C5 C4 -20.0(13) . .
C8 N1 C5 C6 -15.6(11) . .
C10 N1 C5 C6 165.1(8) . .
C4 C5 C6 C7 2.3(10) . .
N1 C5 C6 C7 177.2(6) . .
C5 C6 C7 C2 -1.0(10) . .
C3 C2 C7 C6 -0.3(10) . .
C1 C2 C7 C6 -176.5(6) . .
C10 N1 C8 N2 5.2(14) . .
C5 N1 C8 N2 -174.2(10) . .
C9 N2 C8 N1 -7.8(14) . .
C8 N1 C10 C9 0.4(7) . .
C5 N1 C10 C9 179.7(8) . .
C8 N1 C10 C11 178.4(8) . .
C5 N1 C10 C11 -2.3(15) . .
C12 C11 C10 N1 -177.7(10) . .
C12 C11 C10 C9 0.0 . .
C8 N2 C9 C10 7.8(11) . .
C8 N2 C9 C14 -176.5(7) . .
N1 C10 C9 N2 -5.8(8) . .
C11 C10 C9 N2 175.7(9) . .
N1 C10 C9 C14 178.5(6) . .
C11 C10 C9 C14 0.0 . .
N2 C9 C14 C13 -175.6(9) . .
C10 C9 C14 C13 0.0 . .
C9 C14 C13 C12 0.0 . .
C14 C13 C12 C11 0.0 . .
C10 C11 C12 C13 0.0 . .
Er1 O4 C15 O3 -5.3(5) . .
Er1 O4 C15 C16 173.9(5) . .
Er1 O3 C15 O4 107.0(6) 2 .
Er1 O3 C15 O4 5.2(5) . .
Er1 O3 C15 C16 -72.2(7) 2 .
Er1 O3 C15 C16 -174.1(5) . .
O4 C15 C16 C21 -15.8(9) . .
O3 C15 C16 C21 163.4(6) . .
O4 C15 C16 C17 170.2(6) . .
O3 C15 C16 C17 -10.6(9) . .
C21 C16 C17 C18 -2.2(10) . .
C15 C16 C17 C18 171.7(6) . .
C16 C17 C18 C19 0.9(9) . .
C17 C18 C19 C20 -0.3(10) . .
C17 C18 C19 N4 -174.7(6) . .
C22 N4 C19 C20 -157.7(7) . .
C28 N4 C19 C20 12.6(11) . .
C22 N4 C19 C18 16.8(9) . .
C28 N4 C19 C18 -172.9(7) . .
C18 C19 C20 C21 1.0(11) . .
N4 C19 C20 C21 175.2(6) . .
C17 C16 C21 C20 2.9(10) . .
C15 C16 C21 C20 -171.2(6) . .
C19 C20 C21 C16 -2.3(10) . .
C23 N3 C22 N4 -3.5(9) . .
C28 N4 C22 N3 2.7(8) . .
C19 N4 C22 N3 175.0(6) . .
C22 N3 C23 C24 177.8(8) . .
C22 N3 C23 C28 2.9(9) . .
N3 C23 C24 C25 -176.6(9) . .
C28 C23 C24 C25 -2.3(13) . .
C23 C24 C25 C26 4.8(15) . .
C24 C25 C26 C27 -6.1(17) . .
C25 C26 C27 C28 4.2(15) . .
C22 N4 C28 C23 -0.9(8) . .
C19 N4 C28 C23 -172.2(7) . .
C22 N4 C28 C27 -177.7(8) . .
C19 N4 C28 C27 11.0(13) . .
N3 C23 C28 N4 -1.1(8) . .
C24 C23 C28 N4 -176.5(7) . .
N3 C23 C28 C27 176.2(7) . .
C24 C23 C28 C27 0.7(12) . .
C26 C27 C28 N4 174.6(9) . .
C26 C27 C28 C23 -1.7(12) . .
Er1 O5 C29 O6 1.6(5) . .
Er1 O5 C29 C30 -178.5(4) . .
Er1 O6 C29 O5 -120.9(12) 2_545 .
Er1 O6 C29 O5 -1.5(5) . .
Er1 O6 C29 C30 59.2(15) 2_545 .
Er1 O6 C29 C30 178.5(4) . .
O5 C29 C30 C31 5.1(8) . .
O6 C29 C30 C31 -175.0(5) . .
O5 C29 C30 C35 -172.8(5) . .
O6 C29 C30 C35 7.1(7) . .
C35 C30 C31 C32 -0.8(8) . .
C29 C30 C31 C32 -178.6(5) . .
C30 C31 C32 C33 4.6(8) . .
C31 C32 C33 C34 -4.4(8) . .
C31 C32 C33 N6 179.4(5) . .
C36 N6 C33 C34 -27.2(8) . .
C42 N6 C33 C34 153.0(6) . .
C36 N6 C33 C32 149.0(6) . .
C42 N6 C33 C32 -30.8(9) . .
C32 C33 C34 C35 0.3(9) . .
N6 C33 C34 C35 176.4(5) . .
C33 C34 C35 C30 3.6(8) . .
C31 C30 C35 C34 -3.4(8) . .
C29 C30 C35 C34 174.5(5) . .
C37 N5 C36 N6 0.0(8) . .
C42 N6 C36 N5 0.1(7) . .
C33 N6 C36 N5 -179.7(5) . .
C36 N5 C37 C38 -179.6(7) . .
C36 N5 C37 C42 -0.1(8) . .
N5 C37 C38 C39 177.3(7) . .
C42 C37 C38 C39 -2.2(10) . .
C37 C38 C39 C40 1.9(10) . .
C38 C39 C40 C41 -2.8(10) . .
C39 C40 C41 C42 3.5(9) . .
C36 N6 C42 C37 -0.2(7) . .
C33 N6 C42 C37 179.6(6) . .
C36 N6 C42 C41 175.6(6) . .
C33 N6 C42 C41 -4.6(11) . .
N5 C37 C42 N6 0.2(7) . .
C38 C37 C42 N6 179.7(6) . .
N5 C37 C42 C41 -176.2(6) . .
C38 C37 C42 C41 3.4(10) . .
C40 C41 C42 N6 -179.1(6) . .
C40 C41 C42 C37 -3.9(9) . .
